data_4068488
loop_
_publ_author_name
'Hamilton, Ewan J. M.'
'Park, Jung Su'
'Chen, Xuenian'
'Liu, Shengming'
'Sturgeon, Matthew R.'
'Meyers, Edward A.'
'Shore, Sheldon G.'

_publ_section_title
;
 \b-Agostic Interactions in 15-Valence-Electron 9-BBN Hydroborate
 Half-Sandwich Titanium(III) Complexes
;
_journal_issue 14
_journal_name_full Organometallics
_journal_page_first 3973
_journal_paper_doi 10.1021/om8009014
_journal_volume 28
_journal_year 2009
_chemical_formula_moiety 'C30 H55 B2 O Ti'
_chemical_formula_sum 'C30 H55 B2 O Ti'
_chemical_formula_weight 501.26
_chemical_name_common SHORE1189
_chemical_name_systematic
; 
 ? 
;
_space_group_IT_number 2
_symmetry_cell_setting triclinic
_symmetry_space_group_name_Hall '-P 1'
_symmetry_space_group_name_H-M 'P -1'
_atom_sites_solution_hydrogens geom
_atom_sites_solution_primary direct
_atom_sites_solution_secondary difmap
_audit_creation_method SHELXL-97
_cell_angle_alpha 71.121(10)
_cell_angle_beta 77.439(10)
_cell_angle_gamma 63.078(10)
_cell_formula_units_Z 2
_cell_length_a 10.3837(10)
_cell_length_b 10.8332(10)
_cell_length_c 15.5094(10)
_cell_measurement_temperature 200(2)
_cell_measurement_theta_max 25.03
_cell_measurement_theta_min 2.27
_cell_volume 1466.7(3)
_computing_structure_refinement 'SHELXL-97 (Sheldrick, 1997)'
_computing_structure_solution 'SHELXS-97 (Sheldrick, 1990)'
_diffrn_ambient_temperature 200(2)
_diffrn_measured_fraction_theta_full 0.997
_diffrn_measured_fraction_theta_max 0.997
_diffrn_measurement_device_type 'NONIUS KAPPA CCD'
_diffrn_measurement_method 'PHI SCANS & OMEGA SCANS'
_diffrn_radiation_monochromator graphite
_diffrn_radiation_source 'fine-focus sealed tube'
_diffrn_radiation_type MoK\a
_diffrn_radiation_wavelength 0.71073
_diffrn_reflns_av_R_equivalents 0.0245
_diffrn_reflns_av_sigmaI/netI 0.0423
_diffrn_reflns_limit_h_max 12
_diffrn_reflns_limit_h_min -12
_diffrn_reflns_limit_k_max 12
_diffrn_reflns_limit_k_min -12
_diffrn_reflns_limit_l_max 18
_diffrn_reflns_limit_l_min -18
_diffrn_reflns_number 10006
_diffrn_reflns_theta_full 25.03
_diffrn_reflns_theta_max 25.03
_diffrn_reflns_theta_min 2.27
_diffrn_standards_number 0
_exptl_absorpt_coefficient_mu 0.312
_exptl_absorpt_correction_T_max 0.9547
_exptl_absorpt_correction_T_min 0.8988
_exptl_absorpt_correction_type multi-scan
_exptl_absorpt_process_details 'SORTAV (BLESSING, 1995)'
_exptl_crystal_density_diffrn 1.135
_exptl_crystal_density_method 'not measured'
_exptl_crystal_F_000 550
_exptl_crystal_size_max 0.35
_exptl_crystal_size_mid 0.19
_exptl_crystal_size_min 0.15
_refine_diff_density_max 0.383
_refine_diff_density_min -0.376
_refine_diff_density_rms 0.056
_refine_ls_extinction_method none
_refine_ls_goodness_of_fit_ref 1.033
_refine_ls_hydrogen_treatment mixed
_refine_ls_matrix_type full
_refine_ls_number_parameters 323
_refine_ls_number_reflns 5176
_refine_ls_number_restraints 0
_refine_ls_restrained_S_all 1.033
_refine_ls_R_factor_all 0.0580
_refine_ls_R_factor_gt 0.0418
_refine_ls_shift/su_max 0.001
_refine_ls_shift/su_mean 0.000
_refine_ls_structure_factor_coef Fsqd
_refine_ls_weighting_details 'calc w=1/[\s^2^(Fo^2^)+(0.0624P)^2^+0.6190P] where P=(Fo^2^+2Fc^2^)/3'
_refine_ls_weighting_scheme calc
_refine_ls_wR_factor_gt 0.1089
_refine_ls_wR_factor_ref 0.1173
_reflns_number_gt 4186
_reflns_number_total 5176
_reflns_threshold_expression >2sigma(I)
_cod_data_source_file om8009014_si_003.cif
_cod_data_source_block '[Cp*Ti(III){(mu-H)2BC8H14}2(THF)]'
_cod_depositor_comments
;
The following automatic conversions were performed:

'_symmetry_cell_setting' value 'TRICLINIC' changed to 'triclinic'
according to /home/saulius/struct/CIF-dictionaries/cif_core.dic
dictionary named 'cif_core.dic' version 2.4.2 from
2011-04-26.

'_exptl_absorpt_correction_type' value 'MULTI-SCAN'
changed to 'multi-scan' according to
/home/saulius/struct/CIF-dictionaries/cif_core.dic dictionary named
'cif_core.dic' version 2.4.2 from 2011-04-26.

Automatic conversion script
Id: cif_fix_values 1715 2011-07-08 13:25:40Z adriana 
;
_cod_original_cell_volume 1466.7(2)
_cod_original_sg_symbol_H-M P-1
_cod_database_code 4068488

loop_
_symmetry_equiv_pos_as_xyz
'x, y, z'
'-x, -y, -z'

loop_
_atom_site_label
_atom_site_type_symbol
_atom_site_fract_x
_atom_site_fract_y
_atom_site_fract_z
_atom_site_U_iso_or_equiv
_atom_site_adp_type
_atom_site_occupancy
_atom_site_symmetry_multiplicity
_atom_site_calc_flag
Ti1 Ti 0.67171(4) 0.52388(4) 0.70860(2) 0.02007(13) Uani 1 1 d
C1 C 0.8807(2) 0.5644(2) 0.62964(15) 0.0315(5) Uani 1 1 d
C1A C 0.9939(3) 0.5689(3) 0.67339(19) 0.0544(8) Uani 1 1 d
H1A1 H 1.0687 0.4717 0.6931 0.082 Uiso 1 1 calc
H1A2 H 0.9486 0.6084 0.7265 0.082 Uiso 1 1 calc
H1A3 H 1.0382 0.6296 0.6290 0.082 Uiso 1 1 calc
C2 C 0.8819(2) 0.4443(2) 0.61066(15) 0.0319(5) Uani 1 1 d
C2A C 1.0016(3) 0.2961(3) 0.62663(19) 0.0526(7) Uani 1 1 d
H2A1 H 0.9748 0.2339 0.6072 0.079 Uiso 1 1 calc
H2A2 H 1.0172 0.2578 0.6918 0.079 Uiso 1 1 calc
H2A3 H 1.0909 0.2998 0.5913 0.079 Uiso 1 1 calc
C3 C 0.7591(2) 0.4932(2) 0.56178(14) 0.0295(5) Uani 1 1 d
C3A C 0.7228(3) 0.4071(3) 0.51981(17) 0.0495(7) Uani 1 1 d
H3A1 H 0.7889 0.3057 0.5389 0.074 Uiso 1 1 calc
H3A2 H 0.7330 0.4409 0.4530 0.074 Uiso 1 1 calc
H3A3 H 0.6227 0.4184 0.5401 0.074 Uiso 1 1 calc
C4 C 0.6851(2) 0.6432(2) 0.54954(13) 0.0267(5) Uani 1 1 d
C4A C 0.5653(3) 0.7392(3) 0.48719(16) 0.0388(6) Uani 1 1 d
H4A1 H 0.5311 0.8385 0.4896 0.058 Uiso 1 1 calc
H4A2 H 0.4850 0.7096 0.5070 0.058 Uiso 1 1 calc
H4A3 H 0.6019 0.7319 0.4244 0.058 Uiso 1 1 calc
C5 C 0.7577(2) 0.6868(2) 0.59364(14) 0.0265(5) Uani 1 1 d
C5A C 0.7231(3) 0.8368(3) 0.59429(17) 0.0416(6) Uani 1 1 d
H5A1 H 0.7907 0.8346 0.6307 0.062 Uiso 1 1 calc
H5A2 H 0.6237 0.8804 0.6211 0.062 Uiso 1 1 calc
H5A3 H 0.7324 0.8935 0.5315 0.062 Uiso 1 1 calc
O1 O 0.78282(15) 0.47671(16) 0.82692(10) 0.0301(4) Uani 1 1 d
C6 C 0.9086(3) 0.3489(3) 0.86344(17) 0.0419(6) Uani 1 1 d
H6A H 0.9834 0.3189 0.8136 0.050 Uiso 1 1 calc
H6B H 0.8808 0.2689 0.8977 0.050 Uiso 1 1 calc
C7 C 0.9638(3) 0.3917(3) 0.9259(2) 0.0585(8) Uani 1 1 d
H7A H 0.9989 0.3118 0.9808 0.070 Uiso 1 1 calc
H7B H 1.0444 0.4189 0.8941 0.070 Uiso 1 1 calc
C8 C 0.8388(3) 0.5159(4) 0.9518(2) 0.0597(8) Uani 1 1 d
H8A H 0.8083 0.4904 1.0178 0.072 Uiso 1 1 calc
H8B H 0.8649 0.5979 0.9388 0.072 Uiso 1 1 calc
C9 C 0.7207(3) 0.5534(4) 0.8963(2) 0.0829(12) Uani 1 1 d
H9A H 0.6439 0.5258 0.9353 0.099 Uiso 1 1 calc
H9B H 0.6773 0.6579 0.8680 0.099 Uiso 1 1 calc
H1A H 0.545(2) 0.686(2) 0.7466(14) 0.027(5) Uiso 1 1 d
H1B H 0.474(2) 0.624(2) 0.6818(15) 0.036(6) Uiso 1 1 d
B11 B 0.4274(2) 0.7130(3) 0.72464(17) 0.0251(5) Uani 1 1 d
C11 C 0.3141(2) 0.6899(2) 0.81009(15) 0.0317(5) Uani 1 1 d
H11 H 0.3585 0.5892 0.8483 0.038 Uiso 1 1 calc
C12 C 0.2834(3) 0.7925(3) 0.86875(17) 0.0454(6) Uani 1 1 d
H12A H 0.2050 0.7850 0.9167 0.054 Uiso 1 1 calc
H12B H 0.3713 0.7594 0.9000 0.054 Uiso 1 1 calc
C13 C 0.2401(3) 0.9497(3) 0.8179(2) 0.0485(7) Uani 1 1 d
H13A H 0.2517 0.9995 0.8571 0.058 Uiso 1 1 calc
H13B H 0.1362 0.9935 0.8071 0.058 Uiso 1 1 calc
C14 C 0.3281(2) 0.9743(2) 0.72616(19) 0.0422(6) Uani 1 1 d
H14A H 0.4239 0.9612 0.7382 0.051 Uiso 1 1 calc
H14B H 0.2781 1.0751 0.6913 0.051 Uiso 1 1 calc
C15 C 0.3524(2) 0.8762(2) 0.66592(15) 0.0311(5) Uani 1 1 d
H15 H 0.4205 0.8934 0.6118 0.037 Uiso 1 1 calc
C16 C 0.2130(2) 0.8986(2) 0.63139(16) 0.0360(6) Uani 1 1 d
H16A H 0.1629 1.0013 0.6001 0.043 Uiso 1 1 calc
H16B H 0.2410 0.8437 0.5852 0.043 Uiso 1 1 calc
C17 C 0.1056(2) 0.8550(3) 0.70397(18) 0.0391(6) Uani 1 1 d
H17A H 0.0350 0.8492 0.6733 0.047 Uiso 1 1 calc
H17B H 0.0513 0.9305 0.7371 0.047 Uiso 1 1 calc
C18 C 0.1767(2) 0.7114(3) 0.77329(18) 0.0403(6) Uani 1 1 d
H18A H 0.2023 0.6333 0.7443 0.048 Uiso 1 1 calc
H18B H 0.1047 0.7023 0.8257 0.048 Uiso 1 1 calc
H2A H 0.559(2) 0.435(2) 0.7978(13) 0.021(5) Uiso 1 1 d
H2B H 0.730(2) 0.326(2) 0.7440(15) 0.031(6) Uiso 1 1 d
B21 B 0.6249(3) 0.3118(2) 0.78972(16) 0.0254(5) Uani 1 1 d
C21 C 0.6551(2) 0.1970(2) 0.88777(15) 0.0316(5) Uani 1 1 d
H21 H 0.7081 0.2212 0.9219 0.038 Uiso 1 1 calc
C22 C 0.5065(3) 0.2127(3) 0.94054(16) 0.0411(6) Uani 1 1 d
H22A H 0.5232 0.1401 1.0002 0.049 Uiso 1 1 calc
H22B H 0.4580 0.3083 0.9532 0.049 Uiso 1 1 calc
C23 C 0.4042(3) 0.1964(3) 0.89244(18) 0.0433(6) Uani 1 1 d
H23A H 0.3061 0.2300 0.9247 0.052 Uiso 1 1 calc
H23B H 0.4370 0.0935 0.8970 0.052 Uiso 1 1 calc
C24 C 0.3944(3) 0.2793(2) 0.79141(18) 0.0400(6) Uani 1 1 d
H24A H 0.3303 0.3815 0.7877 0.048 Uiso 1 1 calc
H24B H 0.3480 0.2432 0.7617 0.048 Uiso 1 1 calc
C25 C 0.5404(2) 0.2694(2) 0.73696(15) 0.0309(5) Uani 1 1 d
H25 H 0.5203 0.3398 0.6757 0.037 Uiso 1 1 calc
C26 C 0.6411(3) 0.1194(3) 0.72220(17) 0.0401(6) Uani 1 1 d
H26A H 0.5876 0.0903 0.6927 0.048 Uiso 1 1 calc
H26B H 0.7248 0.1265 0.6793 0.048 Uiso 1 1 calc
C27 C 0.6985(3) 0.0018(2) 0.80874(19) 0.0426(6) Uani 1 1 d
H27A H 0.7796 -0.0819 0.7907 0.051 Uiso 1 1 calc
H27B H 0.6206 -0.0288 0.8419 0.051 Uiso 1 1 calc
C28 C 0.7513(3) 0.0456(2) 0.87393(17) 0.0421(6) Uani 1 1 d
H28A H 0.8499 0.0401 0.8505 0.051 Uiso 1 1 calc
H28B H 0.7591 -0.0249 0.9343 0.051 Uiso 1 1 calc

loop_
_atom_site_aniso_label
_atom_site_aniso_U_11
_atom_site_aniso_U_22
_atom_site_aniso_U_33
_atom_site_aniso_U_23
_atom_site_aniso_U_13
_atom_site_aniso_U_12
Ti1 0.0195(2) 0.0188(2) 0.0208(2) -0.00454(15) -0.00133(14) -0.00751(15)
C1 0.0249(11) 0.0393(13) 0.0285(12) -0.0020(10) 0.0029(9) -0.0184(10)
C1A 0.0389(14) 0.079(2) 0.0492(16) 0.0021(14) -0.0079(12) -0.0381(15)
C2 0.0270(12) 0.0267(12) 0.0294(12) -0.0054(9) 0.0086(10) -0.0064(9)
C2A 0.0411(15) 0.0366(14) 0.0475(16) -0.0070(12) 0.0118(12) 0.0020(12)
C3 0.0361(12) 0.0295(12) 0.0230(11) -0.0092(9) 0.0073(9) -0.0162(10)
C3A 0.0768(19) 0.0505(16) 0.0359(14) -0.0219(12) 0.0138(13) -0.0398(15)
C4 0.0301(11) 0.0275(11) 0.0194(11) -0.0015(9) 0.0007(9) -0.0137(9)
C4A 0.0411(14) 0.0430(14) 0.0271(12) -0.0028(10) -0.0064(10) -0.0156(11)
C5 0.0284(11) 0.0259(11) 0.0247(11) -0.0034(9) 0.0038(9) -0.0154(9)
C5A 0.0490(15) 0.0344(13) 0.0475(15) -0.0098(11) 0.0045(12) -0.0265(12)
O1 0.0264(8) 0.0349(8) 0.0297(8) -0.0106(7) -0.0073(6) -0.0094(7)
C6 0.0360(13) 0.0380(14) 0.0459(15) -0.0024(11) -0.0170(11) -0.0101(11)
C7 0.0430(16) 0.080(2) 0.0503(17) -0.0151(15) -0.0191(13) -0.0183(15)
C8 0.0531(17) 0.083(2) 0.0508(17) -0.0295(16) -0.0175(14) -0.0210(16)
C9 0.0548(19) 0.112(3) 0.081(2) -0.073(2) -0.0293(17) 0.0090(18)
B11 0.0204(12) 0.0250(12) 0.0295(13) -0.0098(10) -0.0042(10) -0.0063(10)
C11 0.0270(12) 0.0295(12) 0.0298(12) -0.0058(9) -0.0022(10) -0.0056(10)
C12 0.0350(14) 0.0556(16) 0.0387(14) -0.0236(12) 0.0009(11) -0.0071(12)
C13 0.0371(14) 0.0484(16) 0.0664(18) -0.0353(14) -0.0050(13) -0.0090(12)
C14 0.0293(12) 0.0291(13) 0.0702(18) -0.0195(12) -0.0051(12) -0.0090(10)
C15 0.0239(11) 0.0254(11) 0.0376(13) -0.0054(10) 0.0000(10) -0.0079(9)
C16 0.0299(12) 0.0283(12) 0.0404(14) -0.0058(10) -0.0098(10) -0.0031(10)
C17 0.0257(12) 0.0390(13) 0.0520(15) -0.0126(12) -0.0082(11) -0.0101(10)
C18 0.0289(12) 0.0384(14) 0.0517(15) -0.0090(12) 0.0006(11) -0.0158(11)
B21 0.0261(13) 0.0214(12) 0.0267(13) -0.0053(10) 0.0010(10) -0.0101(10)
C21 0.0342(12) 0.0304(12) 0.0278(12) -0.0033(10) -0.0031(10) -0.0140(10)
C22 0.0466(15) 0.0343(13) 0.0313(13) -0.0022(10) 0.0080(11) -0.0166(11)
C23 0.0319(13) 0.0332(13) 0.0578(16) -0.0080(12) 0.0108(12) -0.0165(11)
C24 0.0338(13) 0.0306(12) 0.0579(16) -0.0066(11) -0.0091(12) -0.0163(11)
C25 0.0387(13) 0.0259(11) 0.0304(12) -0.0028(9) -0.0058(10) -0.0171(10)
C26 0.0506(15) 0.0365(13) 0.0426(14) -0.0159(11) 0.0012(12) -0.0244(12)
C27 0.0431(14) 0.0249(12) 0.0570(16) -0.0129(11) 0.0045(12) -0.0141(11)
C28 0.0360(13) 0.0285(13) 0.0437(14) 0.0021(11) -0.0019(11) -0.0063(10)

loop_
_atom_type_symbol
_atom_type_description
_atom_type_scat_dispersion_real
_atom_type_scat_dispersion_imag
_atom_type_scat_source
C C 0.0033 0.0016 'International Tables Vol C Tables 4.2.6.8 and 6.1.1.4'
H H 0.0000 0.0000 'International Tables Vol C Tables 4.2.6.8 and 6.1.1.4'
B B 0.0013 0.0007 'International Tables Vol C Tables 4.2.6.8 and 6.1.1.4'
O O 0.0106 0.0060 'International Tables Vol C Tables 4.2.6.8 and 6.1.1.4'
Ti Ti 0.2776 0.4457 'International Tables Vol C Tables 4.2.6.8 and 6.1.1.4'

loop_
_geom_angle_atom_site_label_1
_geom_angle_atom_site_label_2
_geom_angle_atom_site_label_3
_geom_angle
O1 Ti1 C3 131.66(7)
O1 Ti1 C2 96.22(7)
C3 Ti1 C2 35.44(8)
O1 Ti1 C4 136.39(7)
C3 Ti1 C4 34.79(7)
C2 Ti1 C4 57.79(7)
O1 Ti1 C1 81.39(7)
C3 Ti1 C1 58.08(8)
C2 Ti1 C1 34.72(8)
C4 Ti1 C1 57.05(7)
O1 Ti1 C5 102.98(7)
C3 Ti1 C5 57.99(7)
C2 Ti1 C5 57.69(7)
C4 Ti1 C5 34.40(7)
C1 Ti1 C5 34.22(7)
O1 Ti1 B21 85.88(7)
C3 Ti1 B21 103.89(8)
C2 Ti1 B21 105.53(8)
C4 Ti1 B21 131.97(8)
C1 Ti1 B21 134.98(8)
C5 Ti1 B21 161.38(8)
O1 Ti1 B11 107.78(7)
C3 Ti1 B11 116.49(8)
C2 Ti1 B11 145.99(8)
C4 Ti1 B11 88.41(8)
C1 Ti1 B11 125.00(8)
C5 Ti1 B11 92.89(8)
B21 Ti1 B11 100.01(8)
O1 Ti1 H1A 83.4(6)
C3 Ti1 H1A 130.4(6)
C2 Ti1 H1A 140.5(6)
C4 Ti1 H1A 95.9(6)
C1 Ti1 H1A 107.4(6)
C5 Ti1 H1A 83.7(6)
B21 Ti1 H1A 113.8(6)
B11 Ti1 H1A 28.7(6)
O1 Ti1 H1B 133.5(7)
C3 Ti1 H1B 94.5(7)
C2 Ti1 H1B 129.6(7)
C4 Ti1 H1B 76.6(7)
C1 Ti1 H1B 130.2(7)
C5 Ti1 H1B 96.6(7)
B21 Ti1 H1B 88.7(7)
B11 Ti1 H1B 28.7(7)
H1A Ti1 H1B 57.1(9)
O1 Ti1 H2A 82.7(6)
C3 Ti1 H2A 127.3(6)
C2 Ti1 H2A 135.2(6)
C4 Ti1 H2A 140.9(6)
C1 Ti1 H2A 159.0(6)
C5 Ti1 H2A 166.0(6)
B21 Ti1 H2A 29.7(6)
B11 Ti1 H2A 73.1(6)
H1A Ti1 H2A 84.2(9)
H1B Ti1 H2A 70.8(9)
O1 Ti1 H2B 82.0(7)
C3 Ti1 H2B 85.1(7)
C2 Ti1 H2B 77.5(7)
C4 Ti1 H2B 119.4(7)
C1 Ti1 H2B 106.2(7)
C5 Ti1 H2B 135.1(7)
B21 Ti1 H2B 28.9(7)
B11 Ti1 H2B 128.6(7)
H1A Ti1 H2B 140.7(10)
H1B Ti1 H2B 112.2(9)
H2A Ti1 H2B 57.9(9)
C5 C1 C2 108.23(19)
C5 C1 C1A 123.9(2)
C2 C1 C1A 127.7(2)
C5 C1 Ti1 73.11(12)
C2 C1 Ti1 70.65(12)
C1A C1 Ti1 125.70(16)
C1 C1A H1A1 109.5
C1 C1A H1A2 109.5
H1A1 C1A H1A2 109.5
C1 C1A H1A3 109.5
H1A1 C1A H1A3 109.5
H1A2 C1A H1A3 109.5
C1 C2 C3 107.88(18)
C1 C2 C2A 126.3(2)
C3 C2 C2A 125.3(2)
C1 C2 Ti1 74.63(12)
C3 C2 Ti1 71.63(12)
C2A C2 Ti1 126.05(15)
C2 C2A H2A1 109.5
C2 C2A H2A2 109.5
H2A1 C2A H2A2 109.5
C2 C2A H2A3 109.5
H2A1 C2A H2A3 109.5
H2A2 C2A H2A3 109.5
C4 C3 C2 107.66(19)
C4 C3 C3A 124.9(2)
C2 C3 C3A 127.0(2)
C4 C3 Ti1 74.97(12)
C2 C3 Ti1 72.93(12)
C3A C3 Ti1 123.59(15)
C3 C3A H3A1 109.5
C3 C3A H3A2 109.5
H3A1 C3A H3A2 109.5
C3 C3A H3A3 109.5
H3A1 C3A H3A3 109.5
H3A2 C3A H3A3 109.5
C3 C4 C5 108.39(18)
C3 C4 C4A 124.1(2)
C5 C4 C4A 126.81(19)
C3 C4 Ti1 70.24(11)
C5 C4 Ti1 73.30(11)
C4A C4 Ti1 129.65(15)
C4 C4A H4A1 109.5
C4 C4A H4A2 109.5
H4A1 C4A H4A2 109.5
C4 C4A H4A3 109.5
H4A1 C4A H4A3 109.5
H4A2 C4A H4A3 109.5
C1 C5 C4 107.78(19)
C1 C5 C5A 124.5(2)
C4 C5 C5A 127.35(19)
C1 C5 Ti1 72.67(11)
C4 C5 Ti1 72.30(11)
C5A C5 Ti1 125.77(15)
C5 C5A H5A1 109.5
C5 C5A H5A2 109.5
H5A1 C5A H5A2 109.5
C5 C5A H5A3 109.5
H5A1 C5A H5A3 109.5
H5A2 C5A H5A3 109.5
C9 O1 C6 106.42(18)
C9 O1 Ti1 123.40(14)
C6 O1 Ti1 128.57(14)
O1 C6 C7 105.0(2)
O1 C6 H6A 110.7
C7 C6 H6A 110.7
O1 C6 H6B 110.7
C7 C6 H6B 110.7
H6A C6 H6B 108.8
C8 C7 C6 105.8(2)
C8 C7 H7A 110.6
C6 C7 H7A 110.6
C8 C7 H7B 110.6
C6 C7 H7B 110.6
H7A C7 H7B 108.7
C9 C8 C7 106.4(2)
C9 C8 H8A 110.4
C7 C8 H8A 110.4
C9 C8 H8B 110.4
C7 C8 H8B 110.4
H8A C8 H8B 108.6
O1 C9 C8 107.4(2)
O1 C9 H9A 110.2
C8 C9 H9A 110.2
O1 C9 H9B 110.2
C8 C9 H9B 110.2
H9A C9 H9B 108.5
C11 B11 C15 106.80(17)
C11 B11 Ti1 121.49(14)
C15 B11 Ti1 131.52(15)
C11 B11 H1A 113.6(10)
C15 B11 H1A 111.4(10)
Ti1 B11 H1A 46.5(10)
C11 B11 H1B 114.4(11)
C15 B11 H1B 115.2(10)
Ti1 B11 H1B 49.3(10)
H1A B11 H1B 95.3(14)
C12 C11 C18 113.21(18)
C12 C11 B11 109.50(19)
C18 C11 B11 108.40(18)
C12 C11 H11 108.5
C18 C11 H11 108.5
B11 C11 H11 108.5
C13 C12 C11 116.1(2)
C13 C12 H12A 108.3
C11 C12 H12A 108.3
C13 C12 H12B 108.3
C11 C12 H12B 108.3
H12A C12 H12B 107.4
C12 C13 C14 114.0(2)
C12 C13 H13A 108.8
C14 C13 H13A 108.8
C12 C13 H13B 108.8
C14 C13 H13B 108.8
H13A C13 H13B 107.7
C13 C14 C15 115.5(2)
C13 C14 H14A 108.4
C15 C14 H14A 108.4
C13 C14 H14B 108.4
C15 C14 H14B 108.4
H14A C14 H14B 107.5
C14 C15 C16 114.35(18)
C14 C15 B11 107.93(18)
C16 C15 B11 108.87(18)
C14 C15 H15 108.5
C16 C15 H15 108.5
B11 C15 H15 108.5
C17 C16 C15 115.99(19)
C17 C16 H16A 108.3
C15 C16 H16A 108.3
C17 C16 H16B 108.3
C15 C16 H16B 108.3
H16A C16 H16B 107.4
C16 C17 C18 113.71(18)
C16 C17 H17A 108.8
C18 C17 H17A 108.8
C16 C17 H17B 108.8
C18 C17 H17B 108.8
H17A C17 H17B 107.7
C17 C18 C11 115.12(19)
C17 C18 H18A 108.5
C11 C18 H18A 108.5
C17 C18 H18B 108.5
C11 C18 H18B 108.5
H18A C18 H18B 107.5
C25 B21 C21 107.21(17)
C25 B21 Ti1 116.27(14)
C21 B21 Ti1 136.52(16)
C25 B21 H2A 113.4(9)
C21 B21 H2A 111.3(9)
Ti1 B21 H2A 50.4(9)
C25 B21 H2B 112.3(10)
C21 B21 H2B 115.7(10)
Ti1 B21 H2B 47.8(10)
H2A B21 H2B 96.8(13)
C22 C21 C28 114.04(19)
C22 C21 B21 107.38(18)
C28 C21 B21 109.42(18)
C22 C21 H21 108.6
C28 C21 H21 108.6
B21 C21 H21 108.6
C23 C22 C21 115.6(2)
C23 C22 H22A 108.4
C21 C22 H22A 108.4
C23 C22 H22B 108.4
C21 C22 H22B 108.4
H22A C22 H22B 107.5
C22 C23 C24 113.94(19)
C22 C23 H23A 108.8
C24 C23 H23A 108.8
C22 C23 H23B 108.8
C24 C23 H23B 108.8
H23A C23 H23B 107.7
C23 C24 C25 115.17(19)
C23 C24 H24A 108.5
C25 C24 H24A 108.5
C23 C24 H24B 108.5
C25 C24 H24B 108.5
H24A C24 H24B 107.5
C24 C25 C26 114.10(18)
C24 C25 B21 109.30(18)
C26 C25 B21 108.00(18)
C24 C25 H25 108.4
C26 C25 H25 108.4
B21 C25 H25 108.4
C27 C26 C25 115.3(2)
C27 C26 H26A 108.4
C25 C26 H26A 108.4
C27 C26 H26B 108.4
C25 C26 H26B 108.4
H26A C26 H26B 107.5
C26 C27 C28 114.59(19)
C26 C27 H27A 108.6
C28 C27 H27A 108.6
C26 C27 H27B 108.6
C28 C27 H27B 108.6
H27A C27 H27B 107.6
C27 C28 C21 115.45(19)
C27 C28 H28A 108.4
C21 C28 H28A 108.4
C27 C28 H28B 108.4
C21 C28 H28B 108.4
H28A C28 H28B 107.5

loop_
_geom_bond_atom_site_label_1
_geom_bond_atom_site_label_2
_geom_bond_distance
Ti1 O1 2.1771(14)
Ti1 C3 2.332(2)
Ti1 C2 2.349(2)
Ti1 C4 2.393(2)
Ti1 C1 2.400(2)
Ti1 C5 2.406(2)
Ti1 B21 2.444(2)
Ti1 B11 2.458(2)
Ti1 H1A 1.84(2)
Ti1 H1B 1.91(2)
Ti1 H2A 1.91(2)
Ti1 H2B 1.86(2)
C1 C5 1.414(3)
C1 C2 1.418(3)
C1 C1A 1.505(3)
C1A H1A1 0.9800
C1A H1A2 0.9800
C1A H1A3 0.9800
C2 C3 1.425(3)
C2 C2A 1.501(3)
C2A H2A1 0.9800
C2A H2A2 0.9800
C2A H2A3 0.9800
C3 C4 1.414(3)
C3 C3A 1.502(3)
C3A H3A1 0.9800
C3A H3A2 0.9800
C3A H3A3 0.9800
C4 C5 1.419(3)
C4 C4A 1.505(3)
C4A H4A1 0.9800
C4A H4A2 0.9800
C4A H4A3 0.9800
C5 C5A 1.501(3)
C5A H5A1 0.9800
C5A H5A2 0.9800
C5A H5A3 0.9800
O1 C9 1.434(3)
O1 C6 1.456(3)
C6 C7 1.501(4)
C6 H6A 0.9900
C6 H6B 0.9900
C7 C8 1.483(4)
C7 H7A 0.9900
C7 H7B 0.9900
C8 C9 1.480(4)
C8 H8A 0.9900
C8 H8B 0.9900
C9 H9A 0.9900
C9 H9B 0.9900
B11 C11 1.605(3)
B11 C15 1.607(3)
B11 H1A 1.22(2)
B11 H1B 1.21(2)
C11 C12 1.540(3)
C11 C18 1.543(3)
C11 H11 1.0000
C12 C13 1.522(4)
C12 H12A 0.9900
C12 H12B 0.9900
C13 C14 1.529(4)
C13 H13A 0.9900
C13 H13B 0.9900
C14 C15 1.537(3)
C14 H14A 0.9900
C14 H14B 0.9900
C15 C16 1.541(3)
C15 H15 1.0000
C16 C17 1.523(3)
C16 H16A 0.9900
C16 H16B 0.9900
C17 C18 1.531(3)
C17 H17A 0.9900
C17 H17B 0.9900
C18 H18A 0.9900
C18 H18B 0.9900
B21 C25 1.603(3)
B21 C21 1.609(3)
B21 H2A 1.23(2)
B21 H2B 1.21(2)
C21 C22 1.543(3)
C21 C28 1.544(3)
C21 H21 1.0000
C22 C23 1.522(4)
C22 H22A 0.9900
C22 H22B 0.9900
C23 C24 1.532(4)
C23 H23A 0.9900
C23 H23B 0.9900
C24 C25 1.542(3)
C24 H24A 0.9900
C24 H24B 0.9900
C25 C26 1.544(3)
C25 H25 1.0000
C26 C27 1.528(4)
C26 H26A 0.9900
C26 H26B 0.9900
C27 C28 1.529(4)
C27 H27A 0.9900
C27 H27B 0.9900
C28 H28A 0.9900
C28 H28B 0.9900
